data_4330386
loop_
_publ_author_name
'Steffen Berg'
'Kolle E. Thomas'
'Christine M. Beavers'
'Abhik Ghosh'

_publ_contact_author_address
;Advanced Light Source
Lawrence Berkeley National Lab
One Cyclotron Rd
MS 7-222
Berkeley, CA 94720
;
_publ_contact_author_email cmbeavers@lbl.gov
_publ_contact_author_name 'Christine M. Beavers'
_publ_contact_author_phone (510)495-2448
_publ_section_title
;
 Undecaphenylcorroles
;
_journal_name_full 'Inorganic Chemistry'
_journal_page_first 9911
_journal_page_last 9916
_journal_paper_doi 10.1021/ic301388e
_journal_volume 51
_journal_year 2012
_chemical_formula_moiety 'C93 H47 Cu F24 N4, 2(C6 H14)'
_chemical_formula_sum 'C105 H75 Cu F24 N4'
_chemical_formula_weight 1912.23
_chemical_name_systematic
; 
 ? 
;
_space_group_IT_number 15
_symmetry_cell_setting monoclinic
_symmetry_space_group_name_Hall '-C 2yc'
_symmetry_space_group_name_H-M 'C 1 2/c 1'
_atom_sites_solution_hydrogens difmap
_atom_sites_solution_primary direct
_atom_sites_solution_secondary difmap
_audit_creation_method SHELXL-97
_cell_angle_alpha 90.00
_cell_angle_beta 128.316(3)
_cell_angle_gamma 90.00
_cell_formula_units_Z 4
_cell_length_a 25.4620(13)
_cell_length_b 25.8918(12)
_cell_length_c 16.2468(9)
_cell_measurement_reflns_used 7490
_cell_measurement_temperature 100(2)
_cell_measurement_theta_max 29.93
_cell_measurement_theta_min 2.54
_cell_volume 8403.7(8)
_computing_cell_refinement 'SAINT V7.60A (Bruker, 2009)'
_computing_data_collection 'Apex2 v2010.3 (Bruker, 2010)'
_computing_data_reduction SAINT
_computing_molecular_graphics 'SHELXTL 5.1, XP (Sheldrick, 1994)'
_computing_publication_material SHELXL-97
_computing_structure_refinement 'SHELXL-97 (Sheldrick, 1997)'
_computing_structure_solution SHELXS
_diffrn_ambient_temperature 100(2)
_diffrn_detector_area_resol_mean 8.3
_diffrn_measured_fraction_theta_full 0.994
_diffrn_measured_fraction_theta_max 0.994
_diffrn_measurement_device_type 'Bruker Apex2'
_diffrn_measurement_method \w
_diffrn_radiation_monochromator silicon(111)
_diffrn_radiation_source 'Advanced Light Source Beamline 11.3.1'
_diffrn_radiation_type synchrotron
_diffrn_radiation_wavelength 0.88560
_diffrn_reflns_av_R_equivalents 0.0645
_diffrn_reflns_av_sigmaI/netI 0.0632
_diffrn_reflns_limit_h_max 29
_diffrn_reflns_limit_h_min -29
_diffrn_reflns_limit_k_max 30
_diffrn_reflns_limit_k_min -30
_diffrn_reflns_limit_l_max 19
_diffrn_reflns_limit_l_min -19
_diffrn_reflns_number 36315
_diffrn_reflns_theta_full 31.53
_diffrn_reflns_theta_max 31.53
_diffrn_reflns_theta_min 1.60
_exptl_absorpt_coefficient_mu 0.657
_exptl_absorpt_correction_T_max 0.9935
_exptl_absorpt_correction_T_min 0.9616
_exptl_absorpt_correction_type multi-scan
_exptl_absorpt_process_details 'SADABS-2008/1 (Sheldrick, 2008)'
_exptl_crystal_colour 'red-blue dichroic'
_exptl_crystal_density_diffrn 1.511
_exptl_crystal_description needle
_exptl_crystal_F_000 3912
_exptl_crystal_size_max 0.06
_exptl_crystal_size_mid 0.01
_exptl_crystal_size_min 0.01
_refine_diff_density_max 1.023
_refine_diff_density_min -0.563
_refine_diff_density_rms 0.069
_refine_ls_extinction_method none
_refine_ls_goodness_of_fit_ref 1.039
_refine_ls_hydrogen_treatment constr
_refine_ls_matrix_type full
_refine_ls_number_parameters 608
_refine_ls_number_reflns 7223
_refine_ls_number_restraints 0
_refine_ls_restrained_S_all 1.039
_refine_ls_R_factor_all 0.0960
_refine_ls_R_factor_gt 0.0550
_refine_ls_shift/su_max 0.000
_refine_ls_shift/su_mean 0.000
_refine_ls_structure_factor_coef Fsqd
_refine_ls_weighting_details 'calc w=1/[\s^2^(Fo^2^)+(0.0809P)^2^+14.1995P] where P=(Fo^2^+2Fc^2^)/3'
_refine_ls_weighting_scheme calc
_refine_ls_wR_factor_gt 0.1417
_refine_ls_wR_factor_ref 0.1592
_reflns_number_gt 4843
_reflns_number_total 7223
_reflns_threshold_expression I>2\s(I)
_cod_data_source_file ic301388e_si_002.cif
_cod_data_source_block cb220
_cod_original_cell_volume 8403.7(7)
_cod_original_sg_symbol_H-M 'C 2/c'
_cod_database_code 4330386

loop_
_symmetry_equiv_pos_as_xyz
'x, y, z'
'-x, y, -z+1/2'
'x+1/2, y+1/2, z'
'-x+1/2, y+1/2, -z+1/2'
'-x, -y, -z'
'x, -y, z-1/2'
'-x+1/2, -y+1/2, -z'
'x+1/2, -y+1/2, z-1/2'

loop_
_atom_site_label
_atom_site_type_symbol
_atom_site_fract_x
_atom_site_fract_y
_atom_site_fract_z
_atom_site_U_iso_or_equiv
_atom_site_adp_type
_atom_site_occupancy
_atom_site_symmetry_multiplicity
_atom_site_calc_flag
_atom_site_refinement_flags
Cu1 Cu 0.0000 0.48950(2) 0.7500 0.02256(19) Uani 1 2 d S
F1 F 0.24918(11) 0.82320(9) 1.1513(2) 0.0435(6) Uani 1 1 d .
F2 F 0.18658(13) 0.80426(9) 1.1938(2) 0.0473(7) Uani 1 1 d .
F3 F 0.14564(12) 0.84302(9) 1.0482(2) 0.0509(7) Uani 1 1 d .
F4 F 0.45037(13) 0.55414(12) 1.4046(2) 0.0688(9) Uani 1 1 d .
F5 F 0.48165(11) 0.60080(12) 1.3353(2) 0.0638(8) Uani 1 1 d .
F6 F 0.47167(14) 0.51910(13) 1.3108(3) 0.0976(14) Uani 1 1 d .
F7 F 0.38760(14) 0.25529(11) 0.9162(3) 0.0710(9) Uani 1 1 d .
F8 F 0.40561(12) 0.32865(10) 0.8810(2) 0.0585(8) Uani 1 1 d .
F9 F 0.33507(13) 0.27858(13) 0.7579(2) 0.0716(10) Uani 1 1 d .
F10 F 0.00908(19) 0.11297(11) 0.6683(4) 0.1031(15) Uani 1 1 d .
F11 F 0.11187(16) 0.11304(10) 0.7377(3) 0.0703(9) Uani 1 1 d .
F12 F 0.04128(15) 0.13190(10) 0.5773(2) 0.0654(9) Uani 1 1 d .
N1 N 0.06936(13) 0.53849(10) 0.8013(2) 0.0237(7) Uani 1 1 d .
N2 N 0.06256(13) 0.43411(11) 0.8115(2) 0.0238(7) Uani 1 1 d .
C1 C 0.03525(16) 0.38664(13) 0.7758(3) 0.0239(8) Uani 1 1 d .
C2 C 0.08298(16) 0.35170(13) 0.7896(3) 0.0229(8) Uani 1 1 d .
C3 C 0.14043(17) 0.38032(13) 0.8294(3) 0.0246(9) Uani 1 1 d .
C4 C 0.12752(16) 0.43256(14) 0.8439(3) 0.0251(9) Uani 1 1 d .
C5 C 0.16529(16) 0.47768(13) 0.8821(3) 0.0241(9) Uani 1 1 d .
C6 C 0.13621(16) 0.52617(13) 0.8757(3) 0.0247(8) Uani 1 1 d .
C7 C 0.17111(16) 0.57074(13) 0.9408(3) 0.0236(8) Uani 1 1 d .
C8 C 0.12591(16) 0.61052(13) 0.9015(3) 0.0237(8) Uani 1 1 d .
C9 C 0.06220(16) 0.59012(13) 0.8144(3) 0.0230(8) Uani 1 1 d .
C10 C 0.0000 0.61556(18) 0.7500 0.0232(12) Uani 1 2 d S
C11 C 0.0000 0.67364(18) 0.7500 0.0221(12) Uani 1 2 d S
C12 C -0.01249(17) 0.70058(14) 0.8098(3) 0.0272(9) Uani 1 1 d .
H12A H -0.0219 0.6823 0.8501 0.033 Uiso 1 1 calc R
C13 C -0.01136(17) 0.75431(14) 0.8111(3) 0.0318(10) Uani 1 1 d .
H13A H -0.0184 0.7727 0.8541 0.038 Uiso 1 1 calc R
C14 C 0.0000 0.7810(2) 0.7500 0.0343(15) Uani 1 2 d S
H14A H 0.0000 0.8177 0.7500 0.041 Uiso 1 2 calc SR
C15 C 0.14087(15) 0.66154(13) 0.9534(3) 0.0228(9) Uani 1 1 d .
C16 C 0.14318(17) 0.66597(14) 1.0401(3) 0.0283(9) Uani 1 1 d .
H16A H 0.1339 0.6365 1.0638 0.034 Uiso 1 1 calc R
C17 C 0.15872(18) 0.71219(14) 1.0935(3) 0.0299(9) Uani 1 1 d .
H17A H 0.1601 0.7144 1.1532 0.036 Uiso 1 1 calc R
C18 C 0.17229(17) 0.75520(14) 1.0586(3) 0.0276(9) Uani 1 1 d .
C19 C 0.17113(17) 0.75141(14) 0.9724(3) 0.0281(9) Uani 1 1 d .
H19A H 0.1808 0.7809 0.9491 0.034 Uiso 1 1 calc R
C20 C 0.15595(17) 0.70486(13) 0.9203(3) 0.0251(9) Uani 1 1 d .
H20A H 0.1558 0.7023 0.8618 0.030 Uiso 1 1 calc R
C21 C 0.24025(17) 0.57059(13) 1.0405(3) 0.0251(9) Uani 1 1 d .
C22 C 0.28742(17) 0.60610(14) 1.0585(3) 0.0303(9) Uani 1 1 d .
H22A H 0.2745 0.6323 1.0082 0.036 Uiso 1 1 calc R
C23 C 0.35311(18) 0.60355(15) 1.1493(3) 0.0347(10) Uani 1 1 d .
H23A H 0.3851 0.6277 1.1604 0.042 Uiso 1 1 calc R
C24 C 0.37219(18) 0.56639(15) 1.2231(3) 0.0329(10) Uani 1 1 d .
C25 C 0.32518(19) 0.53218(16) 1.2083(3) 0.0342(10) Uani 1 1 d .
H25A H 0.3379 0.5070 1.2602 0.041 Uiso 1 1 calc R
C26 C 0.25995(18) 0.53477(14) 1.1179(3) 0.0295(9) Uani 1 1 d .
H26A H 0.2278 0.5115 1.1085 0.035 Uiso 1 1 calc R
C27 C 0.23704(16) 0.47753(14) 0.9273(3) 0.0264(9) Uani 1 1 d .
C28 C 0.25958(18) 0.51257(15) 0.8914(3) 0.0332(10) Uani 1 1 d .
H28A H 0.2295 0.5371 0.8395 0.040 Uiso 1 1 calc R
C29 C 0.3258(2) 0.51214(17) 0.9307(4) 0.0437(12) Uani 1 1 d .
H29A H 0.3408 0.5360 0.9049 0.052 Uiso 1 1 calc R
C30 C 0.3697(2) 0.47713(18) 1.0068(4) 0.0459(13) Uani 1 1 d .
H30A H 0.4150 0.4766 1.0332 0.055 Uiso 1 1 calc R
C31 C 0.34845(19) 0.44322(17) 1.0446(4) 0.0435(12) Uani 1 1 d .
H31A H 0.3793 0.4196 1.0982 0.052 Uiso 1 1 calc R
C32 C 0.28252(18) 0.44291(15) 1.0055(3) 0.0334(10) Uani 1 1 d .
H32A H 0.2681 0.4190 1.0321 0.040 Uiso 1 1 calc R
C33 C 0.19857(16) 0.35996(13) 0.8402(3) 0.0230(8) Uani 1 1 d .
C34 C 0.22272(17) 0.38443(14) 0.7934(3) 0.0268(9) Uani 1 1 d .
H34A H 0.2027 0.4159 0.7566 0.032 Uiso 1 1 calc R
C35 C 0.27473(18) 0.36417(14) 0.7993(3) 0.0307(9) Uani 1 1 d .
H35A H 0.2911 0.3819 0.7681 0.037 Uiso 1 1 calc R
C36 C 0.30338(17) 0.31780(15) 0.8508(3) 0.0310(10) Uani 1 1 d .
C37 C 0.28053(18) 0.29277(15) 0.8982(3) 0.0319(10) Uani 1 1 d .
H37A H 0.3004 0.2611 0.9340 0.038 Uiso 1 1 calc R
C38 C 0.22871(17) 0.31371(14) 0.8935(3) 0.0289(9) Uani 1 1 d .
H38A H 0.2135 0.2965 0.9269 0.035 Uiso 1 1 calc R
C39 C 0.07166(16) 0.29663(13) 0.7566(3) 0.0240(9) Uani 1 1 d .
C40 C 0.08586(17) 0.25758(14) 0.8257(3) 0.0278(9) Uani 1 1 d .
H40A H 0.0999 0.2661 0.8936 0.033 Uiso 1 1 calc R
C41 C 0.07983(19) 0.20616(14) 0.7975(3) 0.0333(10) Uani 1 1 d .
H41A H 0.0897 0.1796 0.8455 0.040 Uiso 1 1 calc R
C42 C 0.05936(18) 0.19395(15) 0.6988(3) 0.0322(10) Uani 1 1 d .
C43 C 0.04340(19) 0.23233(15) 0.6285(3) 0.0341(10) Uani 1 1 d .
H43A H 0.0284 0.2238 0.5601 0.041 Uiso 1 1 calc R
C44 C 0.04929(18) 0.28392(14) 0.6578(3) 0.0307(9) Uani 1 1 d .
H44A H 0.0377 0.3105 0.6087 0.037 Uiso 1 1 calc R
C45 C 0.18831(19) 0.80567(15) 1.1134(4) 0.0350(10) Uani 1 1 d .
C46 C 0.4440(2) 0.56038(18) 1.3183(4) 0.0453(12) Uani 1 1 d .
C47 C 0.3573(2) 0.29539(16) 0.8511(4) 0.0402(11) Uani 1 1 d .
C48 C 0.0547(2) 0.13799(17) 0.6701(4) 0.0482(12) Uani 1 1 d .
C1S C 0.0650(5) 0.4418(3) 0.5792(6) 0.130(3) Uani 1 1 d .
H1SA H 0.1011 0.4465 0.5743 0.196 Uiso 1 1 calc R
H1SB H 0.0775 0.4148 0.6308 0.196 Uiso 1 1 calc R
H1SC H 0.0572 0.4743 0.6011 0.196 Uiso 1 1 calc R
C2S C 0.0009(4) 0.4258(3) 0.4720(6) 0.096(2) Uani 1 1 d .
H2SA H -0.0105 0.4528 0.4202 0.116 Uiso 1 1 calc R
H2SB H 0.0097 0.3934 0.4499 0.116 Uiso 1 1 calc R
C3S C -0.0565(4) 0.4177(3) 0.4696(6) 0.108(3) Uani 1 1 d .
H3SA H -0.0463 0.3887 0.5172 0.130 Uiso 1 1 calc R
H3SB H -0.0627 0.4490 0.4977 0.130 Uiso 1 1 calc R
C4S C -0.1168(4) 0.4070(3) 0.3707(7) 0.117(3) Uani 1 1 d .
H4SA H -0.1119 0.3736 0.3467 0.140 Uiso 1 1 calc R
H4SB H -0.1237 0.4338 0.3214 0.140 Uiso 1 1 calc R
C5S C -0.1823(4) 0.4043(3) 0.3615(7) 0.104(2) Uani 1 1 d .
H5SA H -0.1843 0.4348 0.3963 0.124 Uiso 1 1 calc R
H5SB H -0.2222 0.4050 0.2866 0.124 Uiso 1 1 calc R
C6S C -0.1832(4) 0.3553(3) 0.4121(6) 0.113(3) Uani 1 1 d .
H6SA H -0.2255 0.3533 0.4016 0.169 Uiso 1 1 calc R
H6SB H -0.1457 0.3559 0.4874 0.169 Uiso 1 1 calc R
H6SC H -0.1791 0.3252 0.3800 0.169 Uiso 1 1 calc R

loop_
_atom_site_aniso_label
_atom_site_aniso_U_11
_atom_site_aniso_U_22
_atom_site_aniso_U_33
_atom_site_aniso_U_23
_atom_site_aniso_U_13
_atom_site_aniso_U_12
Cu1 0.0137(3) 0.0138(3) 0.0349(4) 0.000 0.0125(3) 0.000
F1 0.0389(13) 0.0371(13) 0.0587(16) -0.0201(12) 0.0324(12) -0.0182(10)
F2 0.0637(17) 0.0380(14) 0.0634(18) -0.0176(12) 0.0508(15) -0.0144(12)
F3 0.0530(15) 0.0246(12) 0.0706(18) -0.0047(12) 0.0362(14) 0.0052(11)
F4 0.0429(16) 0.092(2) 0.0355(16) 0.0106(15) 0.0062(13) -0.0146(15)
F5 0.0191(12) 0.086(2) 0.0541(17) 0.0069(15) 0.0068(12) -0.0109(13)
F6 0.0380(16) 0.093(3) 0.086(2) -0.0241(19) 0.0011(16) 0.0361(16)
F7 0.0603(17) 0.0654(19) 0.115(3) 0.0395(18) 0.0679(19) 0.0402(15)
F8 0.0344(14) 0.0488(16) 0.100(2) -0.0115(15) 0.0459(15) -0.0039(12)
F9 0.0395(15) 0.103(2) 0.068(2) -0.0341(18) 0.0308(15) 0.0097(15)
F10 0.120(3) 0.0421(17) 0.221(5) -0.059(2) 0.143(3) -0.0459(19)
F11 0.086(2) 0.0298(14) 0.085(2) -0.0002(14) 0.0476(19) 0.0172(14)
F12 0.081(2) 0.0387(16) 0.069(2) -0.0217(14) 0.0431(17) -0.0054(14)
N1 0.0187(14) 0.0137(15) 0.0352(18) 0.0002(13) 0.0150(14) 0.0012(11)
N2 0.0159(15) 0.0160(15) 0.0375(19) -0.0004(13) 0.0155(14) 0.0003(11)
C1 0.0177(17) 0.0189(18) 0.034(2) 0.0012(16) 0.0151(16) 0.0005(14)
C2 0.0181(17) 0.0183(18) 0.029(2) 0.0011(15) 0.0131(16) 0.0023(13)
C3 0.0181(17) 0.0203(18) 0.030(2) 0.0011(15) 0.0124(16) 0.0041(14)
C4 0.0168(18) 0.0231(19) 0.034(2) 0.0037(16) 0.0148(17) 0.0033(14)
C5 0.0181(17) 0.0189(19) 0.031(2) -0.0021(15) 0.0131(16) -0.0013(13)
C6 0.0164(17) 0.0201(18) 0.032(2) 0.0013(16) 0.0125(16) 0.0008(14)
C7 0.0169(17) 0.0181(18) 0.033(2) 0.0000(15) 0.0139(16) -0.0012(13)
C8 0.0183(17) 0.0199(18) 0.033(2) -0.0016(16) 0.0159(17) -0.0034(14)
C9 0.0193(18) 0.0160(18) 0.033(2) -0.0010(15) 0.0159(17) -0.0026(14)
C10 0.022(3) 0.014(2) 0.038(3) 0.000 0.021(2) 0.000
C11 0.012(2) 0.016(2) 0.032(3) 0.000 0.011(2) 0.000
C12 0.0182(18) 0.024(2) 0.038(2) 0.0011(17) 0.0167(17) 0.0003(14)
C13 0.0226(19) 0.025(2) 0.045(2) -0.0053(18) 0.0194(18) 0.0008(15)
C14 0.017(3) 0.019(3) 0.053(4) 0.000 0.015(3) 0.000
C15 0.0112(16) 0.0197(18) 0.032(2) -0.0005(15) 0.0108(16) 0.0015(13)
C16 0.0258(19) 0.0214(19) 0.035(2) 0.0014(17) 0.0174(18) -0.0022(15)
C17 0.0266(19) 0.031(2) 0.032(2) 0.0005(17) 0.0180(18) -0.0001(16)
C18 0.0225(18) 0.023(2) 0.037(2) -0.0027(17) 0.0181(18) -0.0011(15)
C19 0.0228(18) 0.0213(19) 0.042(2) -0.0015(17) 0.0208(18) -0.0049(15)
C20 0.0203(18) 0.025(2) 0.033(2) -0.0011(16) 0.0182(17) -0.0012(15)
C21 0.0203(18) 0.0189(18) 0.031(2) -0.0014(16) 0.0135(17) 0.0020(14)
C22 0.0216(19) 0.025(2) 0.035(2) 0.0010(17) 0.0132(18) -0.0035(15)
C23 0.0212(19) 0.033(2) 0.041(2) -0.0027(19) 0.0146(19) -0.0061(16)
C24 0.0214(19) 0.036(2) 0.034(2) -0.0055(18) 0.0135(18) 0.0026(16)
C25 0.032(2) 0.032(2) 0.032(2) 0.0043(18) 0.0168(19) 0.0030(17)
C26 0.0251(19) 0.023(2) 0.039(2) 0.0013(17) 0.0196(18) -0.0033(15)
C27 0.0163(17) 0.024(2) 0.035(2) -0.0100(16) 0.0137(17) -0.0024(14)
C28 0.027(2) 0.026(2) 0.049(3) -0.0097(19) 0.0250(19) -0.0038(16)
C29 0.038(2) 0.038(2) 0.069(3) -0.021(2) 0.040(2) -0.016(2)
C30 0.020(2) 0.050(3) 0.059(3) -0.026(2) 0.020(2) -0.0062(19)
C31 0.020(2) 0.047(3) 0.046(3) -0.012(2) 0.011(2) 0.0047(18)
C32 0.0229(19) 0.030(2) 0.038(2) -0.0079(18) 0.0142(18) -0.0004(16)
C33 0.0177(17) 0.0169(18) 0.030(2) -0.0044(15) 0.0125(16) 0.0005(13)
C34 0.0223(19) 0.0181(18) 0.035(2) -0.0016(16) 0.0156(18) -0.0012(14)
C35 0.027(2) 0.026(2) 0.039(2) -0.0028(17) 0.0201(19) -0.0016(16)
C36 0.0200(18) 0.028(2) 0.041(2) -0.0051(18) 0.0173(18) -0.0010(15)
C37 0.0221(19) 0.027(2) 0.037(2) 0.0042(17) 0.0132(18) 0.0074(16)
C38 0.0228(19) 0.026(2) 0.035(2) 0.0019(17) 0.0162(18) 0.0017(15)
C39 0.0163(17) 0.0183(18) 0.034(2) -0.0019(16) 0.0142(17) -0.0001(14)
C40 0.0240(19) 0.023(2) 0.030(2) -0.0004(16) 0.0133(17) 0.0003(15)
C41 0.035(2) 0.018(2) 0.046(3) 0.0065(18) 0.025(2) 0.0022(16)
C42 0.026(2) 0.024(2) 0.045(3) -0.0057(18) 0.0212(19) -0.0023(16)
C43 0.032(2) 0.033(2) 0.035(2) -0.0083(18) 0.0191(19) -0.0027(17)
C44 0.031(2) 0.024(2) 0.038(2) 0.0023(17) 0.0218(19) 0.0027(16)
C45 0.032(2) 0.029(2) 0.051(3) -0.0069(19) 0.029(2) -0.0034(17)
C46 0.030(2) 0.050(3) 0.037(3) -0.001(2) 0.011(2) 0.004(2)
C47 0.030(2) 0.036(2) 0.053(3) 0.000(2) 0.025(2) 0.0054(18)
C48 0.049(3) 0.035(3) 0.064(3) -0.018(2) 0.037(3) -0.007(2)
C1S 0.157(8) 0.090(6) 0.087(6) 0.002(4) 0.048(6) 0.026(5)
C2S 0.097(5) 0.079(5) 0.088(5) 0.002(4) 0.045(4) 0.015(4)
C3S 0.118(7) 0.122(6) 0.099(6) 0.040(5) 0.074(6) 0.067(5)
C4S 0.070(5) 0.122(7) 0.123(7) 0.015(5) 0.042(5) -0.016(4)
C5S 0.127(7) 0.063(4) 0.117(6) 0.008(4) 0.074(5) 0.011(4)
C6S 0.141(7) 0.083(5) 0.096(6) 0.001(4) 0.064(5) -0.007(5)

loop_
_atom_type_symbol
_atom_type_description
_atom_type_scat_dispersion_real
_atom_type_scat_dispersion_imag
_atom_type_scat_source
C C -0.0020 0.0027 'WCROMER Program in WinGX L.Kissel & R.H.Pratt Acta Cryst A46 170 1990'
H H 0.0000 0.0000 'WCROMER Program in WinGX L.Kissel & R.H.Pratt Acta Cryst A46 170 1990'
N N -0.0031 0.0054 'WCROMER Program in WinGX L.Kissel & R.H.Pratt Acta Cryst A46 170 1990'
F F -0.0055 0.0166 'WCROMER Program in WinGX L.Kissel & R.H.Pratt Acta Cryst A46 170 1990'
Cu Cu -0.0344 1.8638 'WCROMER Program in WinGX L.Kissel & R.H.Pratt Acta Cryst A46 170 1990'

loop_
_geom_angle_atom_site_label_1
_geom_angle_atom_site_label_2
_geom_angle_atom_site_label_3
_geom_angle
_geom_angle_site_symmetry_1
_geom_angle_site_symmetry_3
N1 Cu1 N1 96.06(16) 2_556 .
N1 Cu1 N2 91.43(12) 2_556 2_556
N1 Cu1 N2 169.51(13) . 2_556
N1 Cu1 N2 169.51(13) 2_556 .
N1 Cu1 N2 91.43(11) . .
N2 Cu1 N2 82.14(16) 2_556 .
C6 N1 C9 107.3(3) . .
C6 N1 Cu1 122.5(2) . .
C9 N1 Cu1 122.6(2) . .
C1 N2 C4 108.1(3) . .
C1 N2 Cu1 114.8(2) . .
C4 N2 Cu1 129.2(2) . .
N2 C1 C2 110.5(3) . .
N2 C1 C1 112.0(2) . 2_556
C2 C1 C1 137.0(2) . 2_556
C3 C2 C1 106.6(3) . .
C3 C2 C39 126.2(3) . .
C1 C2 C39 126.9(3) . .
C2 C3 C4 107.1(3) . .
C2 C3 C33 123.6(3) . .
C4 C3 C33 128.9(3) . .
C5 C4 N2 118.4(3) . .
C5 C4 C3 134.0(3) . .
N2 C4 C3 107.6(3) . .
C4 C5 C6 121.5(3) . .
C4 C5 C27 121.1(3) . .
C6 C5 C27 117.4(3) . .
N1 C6 C5 124.7(3) . .
N1 C6 C7 108.8(3) . .
C5 C6 C7 126.5(3) . .
C8 C7 C6 107.6(3) . .
C8 C7 C21 126.7(3) . .
C6 C7 C21 125.2(3) . .
C7 C8 C9 107.0(3) . .
C7 C8 C15 123.9(3) . .
C9 C8 C15 128.4(3) . .
N1 C9 C10 122.2(3) . .
N1 C9 C8 109.3(3) . .
C10 C9 C8 128.5(3) . .
C9 C10 C9 124.2(4) 2_556 .
C9 C10 C11 117.9(2) 2_556 .
C9 C10 C11 117.9(2) . .
C12 C11 C12 119.5(5) 2_556 .
C12 C11 C10 120.3(2) 2_556 .
C12 C11 C10 120.3(2) . .
C11 C12 C13 120.2(4) . .
C11 C12 H12A 119.9 . .
C13 C12 H12A 119.9 . .
C14 C13 C12 120.1(4) . .
C14 C13 H13A 120.0 . .
C12 C13 H13A 120.0 . .
C13 C14 C13 119.9(5) . 2_556
C13 C14 H14A 120.0 . .
C13 C14 H14A 120.0 2_556 .
C16 C15 C20 118.6(3) . .
C16 C15 C8 119.3(3) . .
C20 C15 C8 122.0(4) . .
C15 C16 C17 121.9(4) . .
C15 C16 H16A 119.1 . .
C17 C16 H16A 119.1 . .
C16 C17 C18 119.0(4) . .
C16 C17 H17A 120.5 . .
C18 C17 H17A 120.5 . .
C19 C18 C17 120.1(4) . .
C19 C18 C45 119.5(4) . .
C17 C18 C45 120.4(4) . .
C20 C19 C18 120.2(4) . .
C20 C19 H19A 119.9 . .
C18 C19 H19A 119.9 . .
C19 C20 C15 120.2(4) . .
C19 C20 H20A 119.9 . .
C15 C20 H20A 119.9 . .
C26 C21 C22 118.2(3) . .
C26 C21 C7 120.8(3) . .
C22 C21 C7 121.0(3) . .
C23 C22 C21 120.5(4) . .
C23 C22 H22A 119.7 . .
C21 C22 H22A 119.7 . .
C24 C23 C22 120.3(4) . .
C24 C23 H23A 119.9 . .
C22 C23 H23A 119.9 . .
C23 C24 C25 119.8(3) . .
C23 C24 C46 121.3(4) . .
C25 C24 C46 118.8(4) . .
C26 C25 C24 119.7(4) . .
C26 C25 H25A 120.1 . .
C24 C25 H25A 120.1 . .
C25 C26 C21 121.4(4) . .
C25 C26 H26A 119.3 . .
C21 C26 H26A 119.3 . .
C28 C27 C32 118.7(3) . .
C28 C27 C5 119.6(3) . .
C32 C27 C5 121.7(4) . .
C27 C28 C29 120.4(4) . .
C27 C28 H28A 119.8 . .
C29 C28 H28A 119.8 . .
C30 C29 C28 120.0(4) . .
C30 C29 H29A 120.0 . .
C28 C29 H29A 120.0 . .
C31 C30 C29 120.1(4) . .
C31 C30 H30A 119.9 . .
C29 C30 H30A 119.9 . .
C30 C31 C32 120.5(4) . .
C30 C31 H31A 119.8 . .
C32 C31 H31A 119.8 . .
C31 C32 C27 120.2(4) . .
C31 C32 H32A 119.9 . .
C27 C32 H32A 119.9 . .
C34 C33 C38 118.1(3) . .
C34 C33 C3 121.5(3) . .
C38 C33 C3 120.3(3) . .
C35 C34 C33 121.5(3) . .
C35 C34 H34A 119.3 . .
C33 C34 H34A 119.3 . .
C34 C35 C36 119.9(4) . .
C34 C35 H35A 120.1 . .
C36 C35 H35A 120.1 . .
C37 C36 C35 119.8(4) . .
C37 C36 C47 121.5(4) . .
C35 C36 C47 118.7(4) . .
C36 C37 C38 120.2(4) . .
C36 C37 H37A 119.9 . .
C38 C37 H37A 119.9 . .
C37 C38 C33 120.5(4) . .
C37 C38 H38A 119.7 . .
C33 C38 H38A 119.7 . .
C44 C39 C40 119.1(3) . .
C44 C39 C2 120.0(3) . .
C40 C39 C2 120.9(3) . .
C39 C40 C41 120.9(4) . .
C39 C40 H40A 119.5 . .
C41 C40 H40A 119.5 . .
C42 C41 C40 119.3(4) . .
C42 C41 H41A 120.4 . .
C40 C41 H41A 120.4 . .
C43 C42 C41 120.3(4) . .
C43 C42 C48 120.9(4) . .
C41 C42 C48 118.7(4) . .
C42 C43 C44 119.8(4) . .
C42 C43 H43A 120.1 . .
C44 C43 H43A 120.1 . .
C39 C44 C43 120.5(4) . .
C39 C44 H44A 119.7 . .
C43 C44 H44A 119.7 . .
F2 C45 F1 106.8(3) . .
F2 C45 F3 106.9(3) . .
F1 C45 F3 104.9(3) . .
F2 C45 C18 113.5(3) . .
F1 C45 C18 112.4(3) . .
F3 C45 C18 111.8(3) . .
F4 C46 F6 106.1(4) . .
F4 C46 F5 106.1(4) . .
F6 C46 F5 107.4(4) . .
F4 C46 C24 112.1(4) . .
F6 C46 C24 111.5(4) . .
F5 C46 C24 113.2(4) . .
F9 C47 F8 106.1(4) . .
F9 C47 F7 106.2(4) . .
F8 C47 F7 105.5(3) . .
F9 C47 C36 112.7(3) . .
F8 C47 C36 113.1(3) . .
F7 C47 C36 112.6(4) . .
F10 C48 F11 106.2(4) . .
F10 C48 F12 108.2(4) . .
F11 C48 F12 105.1(4) . .
F10 C48 C42 112.4(4) . .
F11 C48 C42 112.2(4) . .
F12 C48 C42 112.4(4) . .
C2S C1S H1SA 109.5 . .
C2S C1S H1SB 109.5 . .
H1SA C1S H1SB 109.5 . .
C2S C1S H1SC 109.5 . .
H1SA C1S H1SC 109.5 . .
H1SB C1S H1SC 109.5 . .
C3S C2S C1S 114.5(8) . .
C3S C2S H2SA 108.6 . .
C1S C2S H2SA 108.6 . .
C3S C2S H2SB 108.6 . .
C1S C2S H2SB 108.6 . .
H2SA C2S H2SB 107.6 . .
C4S C3S C2S 115.5(7) . .
C4S C3S H3SA 108.4 . .
C2S C3S H3SA 108.4 . .
C4S C3S H3SB 108.4 . .
C2S C3S H3SB 108.4 . .
H3SA C3S H3SB 107.5 . .
C3S C4S C5S 117.4(8) . .
C3S C4S H4SA 107.9 . .
C5S C4S H4SA 107.9 . .
C3S C4S H4SB 107.9 . .
C5S C4S H4SB 107.9 . .
H4SA C4S H4SB 107.2 . .
C6S C5S C4S 110.9(6) . .
C6S C5S H5SA 109.5 . .
C4S C5S H5SA 109.5 . .
C6S C5S H5SB 109.5 . .
C4S C5S H5SB 109.5 . .
H5SA C5S H5SB 108.1 . .
C5S C6S H6SA 109.5 . .
C5S C6S H6SB 109.5 . .
H6SA C6S H6SB 109.5 . .
C5S C6S H6SC 109.5 . .
H6SA C6S H6SC 109.5 . .
H6SB C6S H6SC 109.5 . .

loop_
_geom_bond_atom_site_label_1
_geom_bond_atom_site_label_2
_geom_bond_distance
_geom_bond_site_symmetry_2
Cu1 N1 1.897(3) 2_556
Cu1 N1 1.897(3) .
Cu1 N2 1.902(3) 2_556
Cu1 N2 1.902(3) .
F1 C45 1.343(4) .
F2 C45 1.334(5) .
F3 C45 1.346(5) .
F4 C46 1.319(6) .
F5 C46 1.327(5) .
F6 C46 1.326(5) .
F7 C47 1.334(5) .
F8 C47 1.322(5) .
F9 C47 1.319(5) .
F10 C48 1.315(5) .
F11 C48 1.326(5) .
F12 C48 1.332(6) .
N1 C6 1.381(4) .
N1 C9 1.384(4) .
N2 C1 1.353(4) .
N2 C4 1.391(4) .
C1 C2 1.417(5) .
C1 C1 1.435(7) 2_556
C2 C3 1.391(5) .
C2 C39 1.487(5) .
C3 C4 1.445(5) .
C3 C33 1.476(5) .
C4 C5 1.391(5) .
C5 C6 1.428(5) .
C5 C27 1.488(5) .
C6 C7 1.441(5) .
C7 C8 1.372(5) .
C7 C21 1.479(5) .
C8 C9 1.437(5) .
C8 C15 1.485(5) .
C9 C10 1.408(4) .
C10 C9 1.408(4) 2_556
C10 C11 1.504(6) .
C11 C12 1.384(5) 2_556
C11 C12 1.384(5) .
C12 C13 1.391(5) .
C12 H12A 0.9500 .
C13 C14 1.379(5) .
C13 H13A 0.9500 .
C14 C13 1.379(5) 2_556
C14 H14A 0.9500 .
C15 C16 1.377(6) .
C15 C20 1.397(5) .
C16 C17 1.385(5) .
C16 H16A 0.9500 .
C17 C18 1.387(5) .
C17 H17A 0.9500 .
C18 C19 1.386(6) .
C18 C45 1.489(5) .
C19 C20 1.383(5) .
C19 H19A 0.9500 .
C20 H20A 0.9500 .
C21 C26 1.383(5) .
C21 C22 1.392(5) .
C22 C23 1.385(5) .
C22 H22A 0.9500 .
C23 C24 1.370(6) .
C23 H23A 0.9500 .
C24 C25 1.385(6) .
C24 C46 1.501(5) .
C25 C26 1.377(5) .
C25 H25A 0.9500 .
C26 H26A 0.9500 .
C27 C28 1.381(6) .
C27 C32 1.391(5) .
C28 C29 1.384(5) .
C28 H28A 0.9500 .
C29 C30 1.374(7) .
C29 H29A 0.9500 .
C30 C31 1.361(7) .
C30 H30A 0.9500 .
C31 C32 1.378(6) .
C31 H31A 0.9500 .
C32 H32A 0.9500 .
C33 C34 1.391(5) .
C33 C38 1.396(5) .
C34 C35 1.372(5) .
C34 H34A 0.9500 .
C35 C36 1.385(5) .
C35 H35A 0.9500 .
C36 C37 1.381(6) .
C36 C47 1.488(6) .
C37 C38 1.385(5) .
C37 H37A 0.9500 .
C38 H38A 0.9500 .
C39 C44 1.370(5) .
C39 C40 1.383(5) .
C40 C41 1.385(5) .
C40 H40A 0.9500 .
C41 C42 1.381(6) .
C41 H41A 0.9500 .
C42 C43 1.371(6) .
C42 C48 1.504(6) .
C43 C44 1.394(5) .
C43 H43A 0.9500 .
C44 H44A 0.9500 .
C1S C2S 1.531(10) .
C1S H1SA 0.9800 .
C1S H1SB 0.9800 .
C1S H1SC 0.9800 .
C2S C3S 1.452(10) .
C2S H2SA 0.9900 .
C2S H2SB 0.9900 .
C3S C4S 1.399(10) .
C3S H3SA 0.9900 .
C3S H3SB 0.9900 .
C4S C5S 1.581(11) .
C4S H4SA 0.9900 .
C4S H4SB 0.9900 .
C5S C6S 1.519(9) .
C5S H5SA 0.9900 .
C5S H5SB 0.9900 .
C6S H6SA 0.9800 .
C6S H6SB 0.9800 .
C6S H6SC 0.9800 .
